data_2017463
loop_
_publ_author_name
'Br\"uning, J\"urgen'
'Peters, Alexander'
'Bats, Jan W.'
'Schmidt, Martin U.'

_publ_section_title
;
 7-Methoxy-2,3-dioxo-1,4-dihydroquinoxalin-6-aminium chloride
 monohydrate
;
_journal_coeditor_code DN3132
_journal_issue 1
_journal_name_full 'Acta Crystallographica Section C'
_journal_page_first o1
_journal_page_last o4
_journal_paper_doi 10.1107/S0108270109050197
_journal_volume 66
_journal_year 2010
_chemical_formula_iupac 'C9 H10 N3 O3 +, Cl -, H2 O'
_chemical_formula_moiety 'C9 H10 N3 O3 +, Cl -, H2 O'
_chemical_formula_sum 'C9 H12 Cl N3 O4'
_chemical_formula_weight 261.67
_chemical_name_common
;
6-amino-7-methoxy-1,4-dihydroquinoxaline-2,3-dione hydrochloride hydrate
;
_chemical_name_systematic
;
7-Methoxy-2,3-dioxo-1,4-dihydroquinoxalin-6-aminium chloride monohydrate
;
_space_group_IT_number 61
_symmetry_cell_setting orthorhombic
_symmetry_space_group_name_Hall '-P 2ac 2ab'
_symmetry_space_group_name_H-M 'P b c a'
_atom_sites_solution_hydrogens geom
_atom_sites_solution_primary direct
_atom_sites_solution_secondary difmap
_audit_creation_method SHELXL-97
_cell_angle_alpha 90.00
_cell_angle_beta 90.00
_cell_angle_gamma 90.00
_cell_formula_units_Z 8
_cell_length_a 6.7339(11)
_cell_length_b 15.469(4)
_cell_length_c 21.327(4)
_cell_measurement_reflns_used 81
_cell_measurement_temperature 168(2)
_cell_measurement_theta_max 23
_cell_measurement_theta_min 3
_cell_volume 2221.6(8)
_computing_cell_refinement 'SMART (Siemens, 1995)'
_computing_data_collection 'SMART (Siemens, 1995)'
_computing_data_reduction 'SAINT (Siemens, 1995)'
_computing_molecular_graphics
;
<i>Mercury</i> (Macrae <i>et al.</i>,  2008)
;
_computing_publication_material
;
<i>publCIF</i> (Westrip, 2009)
;
_computing_structure_refinement 'SHELXL97 (Sheldrick, 2008)'
_computing_structure_solution 'SHELXS97 (Sheldrick, 2008)'
_diffrn_ambient_temperature 168(2)
_diffrn_measured_fraction_theta_full 0.996
_diffrn_measured_fraction_theta_max 0.975
_diffrn_measurement_device_type 'Siemens SMART 1K CCD'
_diffrn_measurement_method \w
_diffrn_radiation_monochromator graphite
_diffrn_radiation_source 'normal-focus sealed tube'
_diffrn_radiation_type MoK\a
_diffrn_radiation_wavelength 0.71073
_diffrn_reflns_av_R_equivalents 0.1529
_diffrn_reflns_av_sigmaI/netI 0.0998
_diffrn_reflns_limit_h_max 8
_diffrn_reflns_limit_h_min -8
_diffrn_reflns_limit_k_max 20
_diffrn_reflns_limit_k_min -20
_diffrn_reflns_limit_l_max 27
_diffrn_reflns_limit_l_min -27
_diffrn_reflns_number 30122
_diffrn_reflns_theta_full 27.50
_diffrn_reflns_theta_max 27.97
_diffrn_reflns_theta_min 1.91
_diffrn_standards_decay_% 0.0
_diffrn_standards_interval_time 1200
_diffrn_standards_number 113
_exptl_absorpt_coefficient_mu 0.352
_exptl_absorpt_correction_T_max 0.983
_exptl_absorpt_correction_T_min 0.890
_exptl_absorpt_correction_type multi-scan
_exptl_absorpt_process_details '(SADABS; Bruker, 2000)'
_exptl_crystal_colour 'yellow brown'
_exptl_crystal_density_diffrn 1.565
_exptl_crystal_density_method 'not measured'
_exptl_crystal_description rod
_exptl_crystal_F_000 1088
_exptl_crystal_size_max 0.60
_exptl_crystal_size_mid 0.06
_exptl_crystal_size_min 0.05
_refine_diff_density_max 0.304
_refine_diff_density_min -0.287
_refine_ls_extinction_method none
_refine_ls_goodness_of_fit_ref 0.993
_refine_ls_hydrogen_treatment mixed
_refine_ls_matrix_type full
_refine_ls_number_parameters 164
_refine_ls_number_reflns 2609
_refine_ls_number_restraints 0
_refine_ls_restrained_S_all 0.993
_refine_ls_R_factor_all 0.1465
_refine_ls_R_factor_gt 0.0538
_refine_ls_shift/su_max 0.002
_refine_ls_shift/su_mean 0.000
_refine_ls_structure_factor_coef Fsqd
_refine_ls_weighting_details 'calc w=1/[\s^2^(Fo^2^)+(0.05P)^2^+0.4P] where P=(Fo^2^+2Fc^2^)/3'
_refine_ls_weighting_scheme calc
_refine_ls_wR_factor_gt 0.0918
_refine_ls_wR_factor_ref 0.1174
_reflns_number_gt 1375
_reflns_number_total 2609
_reflns_threshold_expression I>2\s(I)
_cod_data_source_file dn3132.cif
_cod_data_source_block II
_cod_original_cell_volume 2221.5(8)
_cod_original_sg_symbol_H-M 'P bca'
_cod_database_code 2017463

loop_
_symmetry_equiv_pos_as_xyz
'x, y, z'
'-x+1/2, -y, z+1/2'
'-x, y+1/2, -z+1/2'
'x+1/2, -y+1/2, -z'
'-x, -y, -z'
'x-1/2, y, -z-1/2'
'x, -y-1/2, z-1/2'
'-x-1/2, y-1/2, z'

loop_
_atom_site_type_symbol
_atom_site_label
_atom_site_fract_x
_atom_site_fract_y
_atom_site_fract_z
_atom_site_U_iso_or_equiv
_atom_site_adp_type
_atom_site_calc_flag
_atom_site_refinement_flags
_atom_site_occupancy
_atom_site_disorder_assembly
_atom_site_disorder_group
Cl Cl1 0.09665(11) 0.54666(5) 0.13838(3) 0.0278(2) Uani d . 1 . .
O O1 0.1500(4) 0.93846(17) 0.03799(11) 0.0412(7) Uani d . 1 . .
O O2 -0.0706(3) 0.95135(13) 0.17874(9) 0.0278(5) Uani d . 1 . .
O O3 0.0349(3) 0.80258(13) 0.11462(9) 0.0278(5) Uani d . 1 . .
O O7 0.1180(3) 0.73505(12) 0.46662(8) 0.0262(5) Uani d . 1 . .
N N1 -0.0180(3) 0.88225(14) 0.27058(10) 0.0203(6) Uani d . 1 . .
H H1A -0.0444 0.9299 0.2915 0.030 Uiso calc R 1 . .
N N4 0.0579(3) 0.73227(15) 0.20767(10) 0.0199(6) Uani d . 1 . .
H H4A 0.0787 0.6831 0.1880 0.030 Uiso calc R 1 . .
N N6 0.1604(4) 0.58159(14) 0.40701(10) 0.0253(6) Uani d . 1 . .
H H6A 0.0810 0.5374 0.3942 0.038 Uiso calc R 1 . .
H H6B 0.1407 0.5915 0.4486 0.038 Uiso calc R 1 . .
H H6C 0.2898 0.5673 0.4003 0.038 Uiso calc R 1 . .
C C2 -0.0254(4) 0.88588(18) 0.20734(13) 0.0202(7) Uani d . 1 . .
C C3 0.0256(4) 0.80313(19) 0.17224(13) 0.0195(7) Uani d . 1 . .
C C4A 0.0607(4) 0.73109(18) 0.27306(12) 0.0189(7) Uani d . 1 . .
C C5 0.0981(4) 0.65599(17) 0.30703(13) 0.0200(6) Uani d . 1 . .
H H5A 0.1143 0.6023 0.2860 0.024 Uiso calc R 1 . .
C C6 0.1114(4) 0.66020(18) 0.37120(13) 0.0212(7) Uani d . 1 . .
C C7 0.0891(4) 0.73797(18) 0.40358(12) 0.0205(7) Uani d . 1 . .
C C8 0.0428(4) 0.81223(18) 0.37036(13) 0.0200(7) Uani d . 1 . .
H H8A 0.0213 0.8653 0.3917 0.024 Uiso calc R 1 . .
C C8A 0.0282(4) 0.80835(17) 0.30518(13) 0.0175(7) Uani d . 1 . .
C C9 0.1298(5) 0.81634(18) 0.49890(13) 0.0296(8) Uani d . 1 . .
H H9A 0.2330 0.8522 0.4796 0.044 Uiso calc R 1 . .
H H9B 0.1629 0.8062 0.5430 0.044 Uiso calc R 1 . .
H H9C 0.0016 0.8461 0.4961 0.044 Uiso calc R 1 . .
H H1B 0.120(6) 0.894(3) 0.0609(17) 0.065(14) Uiso d . 1 . .
H H1C 0.237(6) 0.970(3) 0.0626(18) 0.075(15) Uiso d . 1 . .

loop_
_atom_site_aniso_label
_atom_site_aniso_U_11
_atom_site_aniso_U_22
_atom_site_aniso_U_33
_atom_site_aniso_U_12
_atom_site_aniso_U_13
_atom_site_aniso_U_23
Cl1 0.0375(4) 0.0185(4) 0.0273(4) 0.0023(4) 0.0008(4) 0.0001(3)
O1 0.0607(18) 0.0351(16) 0.0279(14) -0.0143(13) -0.0060(13) 0.0022(12)
O2 0.0389(14) 0.0181(11) 0.0264(11) 0.0034(11) -0.0049(10) 0.0026(10)
O3 0.0361(14) 0.0287(13) 0.0185(11) 0.0014(10) -0.0011(10) -0.0014(9)
O7 0.0425(14) 0.0189(11) 0.0172(11) -0.0002(10) -0.0008(10) -0.0013(9)
N1 0.0261(14) 0.0148(13) 0.0199(14) 0.0035(11) -0.0001(11) -0.0022(10)
N4 0.0231(15) 0.0171(13) 0.0195(13) 0.0015(11) 0.0004(11) -0.0033(11)
N6 0.0363(16) 0.0199(14) 0.0197(13) -0.0012(12) 0.0007(11) -0.0035(11)
C2 0.0184(16) 0.0183(16) 0.0240(17) -0.0008(13) -0.0042(13) -0.0009(14)
C3 0.0142(16) 0.0200(17) 0.0243(18) -0.0028(13) -0.0022(13) 0.0007(14)
C4A 0.0167(16) 0.0180(16) 0.0219(17) -0.0026(13) -0.0006(13) -0.0007(13)
C5 0.0215(16) 0.0168(16) 0.0217(16) -0.0002(14) 0.0025(13) -0.0058(12)
C6 0.0212(16) 0.0149(15) 0.0275(18) -0.0018(14) 0.0001(14) 0.0023(13)
C7 0.0214(16) 0.0215(17) 0.0188(16) -0.0031(14) 0.0019(13) -0.0014(13)
C8 0.0226(17) 0.0151(16) 0.0223(17) -0.0008(13) 0.0005(13) -0.0038(13)
C8A 0.0161(16) 0.0145(16) 0.0219(16) 0.0002(12) -0.0017(12) 0.0010(13)
C9 0.047(2) 0.0248(18) 0.0171(16) -0.0010(16) -0.0002(15) -0.0047(13)

loop_
_atom_type_symbol
_atom_type_description
_atom_type_scat_dispersion_real
_atom_type_scat_dispersion_imag
_atom_type_scat_source
C C 0.0033 0.0016 'International Tables Vol C Tables 4.2.6.8 and 6.1.1.4'
H H 0.0000 0.0000 'International Tables Vol C Tables 4.2.6.8 and 6.1.1.4'
N N 0.0061 0.0033 'International Tables Vol C Tables 4.2.6.8 and 6.1.1.4'
O O 0.0106 0.0060 'International Tables Vol C Tables 4.2.6.8 and 6.1.1.4'
Cl Cl 0.1484 0.1585 'International Tables Vol C Tables 4.2.6.8 and 6.1.1.4'

loop_
_geom_angle_atom_site_label_1
_geom_angle_atom_site_label_2
_geom_angle_atom_site_label_3
_geom_angle_site_symmetry_1
_geom_angle_site_symmetry_3
_geom_angle
_geom_angle_publ_flag
H1B O1 H1C . . 105(3) ?
C7 O7 C9 . . 116.9(2) ?
C2 N1 C8A . . 124.7(2) ?
C2 N1 H1A . . 117.6 ?
C8A N1 H1A . . 117.6 ?
C3 N4 C4A . . 124.9(2) ?
C3 N4 H4A . . 117.5 ?
C4A N4 H4A . . 117.5 ?
C6 N6 H6A . . 109.5 ?
C6 N6 H6B . . 109.5 ?
H6A N6 H6B . . 109.5 ?
C6 N6 H6C . . 109.5 ?
H6A N6 H6C . . 109.5 ?
H6B N6 H6C . . 109.5 ?
O2 C2 N1 . . 122.8(3) ?
O2 C2 C3 . . 120.5(3) ?
N1 C2 C3 . . 116.6(3) ?
O3 C3 N4 . . 123.1(3) ?
O3 C3 C2 . . 120.6(3) ?
N4 C3 C2 . . 116.4(2) ?
C5 C4A C8A . . 119.2(3) ?
C5 C4A N4 . . 122.3(3) ?
C8A C4A N4 . . 118.5(3) ?
C6 C5 C4A . . 119.4(2) ?
C6 C5 H5A . . 120.3 ?
C4A C5 H5A . . 120.3 ?
C5 C6 C7 . . 121.8(3) ?
C5 C6 N6 . . 119.5(2) ?
C7 C6 N6 . . 118.6(2) ?
O7 C7 C8 . . 124.4(2) ?
O7 C7 C6 . . 116.5(2) ?
C8 C7 C6 . . 119.1(3) ?
C7 C8 C8A . . 119.3(3) ?
C7 C8 H8A . . 120.3 ?
C8A C8 H8A . . 120.3 ?
C4A C8A C8 . . 121.0(3) ?
C4A C8A N1 . . 118.5(2) ?
C8 C8A N1 . . 120.5(2) ?
O7 C9 H9A . . 109.5 ?
O7 C9 H9B . . 109.5 ?
H9A C9 H9B . . 109.5 ?
O7 C9 H9C . . 109.5 ?
H9A C9 H9C . . 109.5 ?
H9B C9 H9C . . 109.5 ?

loop_
_geom_bond_atom_site_label_1
_geom_bond_atom_site_label_2
_geom_bond_site_symmetry_2
_geom_bond_distance
_geom_bond_publ_flag
O1 H1B . 0.87(4) ?
O1 H1C . 0.93(4) ?
O2 C2 . 1.221(3) ?
O3 C3 . 1.230(3) ?
O7 C7 . 1.359(3) ?
O7 C9 . 1.436(3) ?
N1 C2 . 1.351(3) ?
N1 C8A . 1.396(3) ?
N1 H1A . 0.8800 ?
N4 C3 . 1.349(3) ?
N4 C4A . 1.395(3) ?
N4 H4A . 0.8800 ?
N6 C6 . 1.474(3) ?
N6 H6A . 0.9100 ?
N6 H6B . 0.9100 ?
N6 H6C . 0.9100 ?
C2 C3 . 1.522(4) ?
C4A C5 . 1.392(4) ?
C4A C8A . 1.395(4) ?
C5 C6 . 1.373(4) ?
C5 H5A . 0.9500 ?
C6 C7 . 1.395(4) ?
C7 C8 . 1.385(4) ?
C8 C8A . 1.395(4) ?
C8 H8A . 0.9500 ?
C9 H9A . 0.9800 ?
C9 H9B . 0.9800 ?
C9 H9C . 0.9800 ?

loop_
_geom_hbond_atom_site_label_D
_geom_hbond_atom_site_label_H
_geom_hbond_atom_site_label_A
_geom_hbond_site_symmetry_D
_geom_hbond_site_symmetry_H
_geom_hbond_site_symmetry_A
_geom_hbond_distance_DH
_geom_hbond_distance_HA
_geom_hbond_distance_DA
_geom_hbond_angle_DHA
_geom_hbond_publ_flag
N4 H4A Cl1 . . 1_555 0.88 2.36 3.240(3) 173 yes
N1 H1A Cl1 . . 3_555 0.88 2.37 3.243(2) 171 yes
N6 H6A O2 . . 3_545 0.91 2.05 2.787(3) 137 yes
N6 H6B O7 . . 1_555 0.91 2.26 2.708(3) 110 yes
N6 H6B O1 . . 7_576 0.91 1.96 2.811(3) 154 yes
N6 H6C Cl1 . . 6_656 0.91 2.25 3.140(3) 166 yes
O1 H1B O3 . . 1_555 0.87(4) 1.91(4) 2.773(3) 175(4) yes
O1 H1C Cl1 . . 8_665 0.93(4) 2.30(4) 3.209(3) 169(3) yes
C5 H5A O2 . . 3_545 0.95 2.47 3.185(3) 132 no
C9 H9B O3 . . 7_576 0.98 2.43 3.144(4) 129 no

loop_
_geom_torsion_atom_site_label_1
_geom_torsion_atom_site_label_2
_geom_torsion_atom_site_label_3
_geom_torsion_atom_site_label_4
_geom_torsion_site_symmetry_1
_geom_torsion_site_symmetry_2
_geom_torsion_site_symmetry_3
_geom_torsion_site_symmetry_4
_geom_torsion
_geom_torsion_publ_flag
C8A N1 C2 O2 . . . . 178.4(3) ?
C8A N1 C2 C3 . . . . -1.4(4) ?
C4A N4 C3 O3 . . . . 175.9(3) ?
C4A N4 C3 C2 . . . . -4.4(4) ?
O2 C2 C3 O3 . . . . 4.9(4) ?
N1 C2 C3 O3 . . . . -175.3(3) ?
O2 C2 C3 N4 . . . . -174.8(3) ?
N1 C2 C3 N4 . . . . 5.1(4) ?
C3 N4 C4A C5 . . . . -178.9(3) ?
C3 N4 C4A C8A . . . . -0.1(4) ?
C8A C4A C5 C6 . . . . -3.0(4) ?
N4 C4A C5 C6 . . . . 175.9(3) ?
C4A C5 C6 C7 . . . . -0.2(5) ?
C4A C5 C6 N6 . . . . -177.1(2) ?
C9 O7 C7 C8 . . . . -9.5(4) ?
C9 O7 C7 C6 . . . . 169.4(3) ?
C5 C6 C7 O7 . . . . -175.9(3) ?
N6 C6 C7 O7 . . . . 1.0(4) ?
C5 C6 C7 C8 . . . . 3.2(4) ?
N6 C6 C7 C8 . . . . -180.0(3) ?
O7 C7 C8 C8A . . . . 176.2(3) ?
C6 C7 C8 C8A . . . . -2.8(4) ?
C5 C4A C8A C8 . . . . 3.3(4) ?
N4 C4A C8A C8 . . . . -175.6(3) ?
C5 C4A C8A N1 . . . . -177.1(3) ?
N4 C4A C8A N1 . . . . 4.0(4) ?
C7 C8 C8A C4A . . . . -0.4(4) ?
C7 C8 C8A N1 . . . . -180.0(3) ?
C2 N1 C8A C4A . . . . -3.1(4) ?
C2 N1 C8A C8 . . . . 176.4(3) ?

loop_
_cod_related_entry_id
_cod_related_entry_database
_cod_related_entry_code
1 ChemSpider 30654206
